data_7251913
loop_
_publ_author_name
'Yamamoto, Hikaru'
'Tsubakihara, Yoshichika'
'Sato-Tomita, Ayana'
'Jin, Mingoo'

_publ_section_title
;
 Stepwise introduction of dipole blades into triptycenes: opening the
 variety of crystalline molecular packing modes
;
_journal_issue 20
_journal_name_full CrystEngComm
_journal_page_first 3166
_journal_page_last 3170
_journal_paper_doi 10.1039/D6CE00126B
_journal_volume 28
_journal_year 2026
_chemical_formula_moiety 'C24 H12 F2'
_chemical_formula_sum 'C24 H12 F2'
_chemical_formula_weight 338.359
_space_group_crystal_system monoclinic
_space_group_IT_number 14
_space_group_name_Hall '-P 2ybc'
_space_group_name_H-M_alt 'P 1 21/c 1'
_symmetry_Int_Tables_number 14
_atom_sites_solution_primary dual
_audit_creation_date 2026-04-08
_audit_creation_method
;
Olex2 1.5
(compiled 2023.03.06 svn.rbb2c1857 for OlexSys, GUI svn.r6748)
;
_audit_update_record
;
2026-04-09 deposited with the CCDC.	2026-04-23 downloaded from the CCDC.
;
_cell_angle_alpha 90
_cell_angle_beta 101.794(1)
_cell_angle_gamma 90
_cell_formula_units_Z 8
_cell_length_a 8.2024(1)
_cell_length_b 32.5749(3)
_cell_length_c 13.2511(1)
_cell_measurement_reflns_used 12649
_cell_measurement_temperature 293
_cell_measurement_theta_max 34.2150
_cell_measurement_theta_min 2.1270
_cell_volume 3465.85(6)
_computing_cell_refinement 'CrysAlisPro 1.171.40.45a (Rigaku OD, 2019)'
_computing_data_collection 'CrysAlisPro 1.171.40.45a (Rigaku OD, 2019)'
_computing_data_reduction 'CrysAlisPro 1.171.40.45a (Rigaku OD, 2019)'
_computing_molecular_graphics 'Olex2 1.5 (Dolomanov et al., 2009)'
_computing_publication_material 'Olex2 1.5 (Dolomanov et al., 2009)'
_computing_structure_refinement 'olex2.refine 1.5 (Bourhis et al., 2015)'
_computing_structure_solution 'SHELXT  (Sheldrick, 2015)'
_diffrn_ambient_temperature 293
_diffrn_detector 'CCD plate'
_diffrn_detector_area_resol_mean 5.8140
_diffrn_measured_fraction_theta_full 0.9938
_diffrn_measured_fraction_theta_max 0.8738
_diffrn_measurement_details
;
List of Runs (angles in degrees, time in seconds):

  # Type    Start    End  Width  t~exp~   \w     \q     \k     \f   Frames
#--------------------------------------------------------------------------
  1  \w      0.00 180.00   1.00    0.10    --    0.00   0.00   0.00  180
;
_diffrn_measurement_device 'abstract diffractometer'
_diffrn_measurement_device_type 'dectris-CrysAlisPro-abstract goniometer imported dectris images'
_diffrn_measurement_method '\w scans'
_diffrn_orient_matrix_type 'CrysAlisPro convention (1999,Acta A55,543-557)'
_diffrn_orient_matrix_UB_11 0.0929160000
_diffrn_orient_matrix_UB_12 0.0023047000
_diffrn_orient_matrix_UB_13 0.0130060000
_diffrn_orient_matrix_UB_21 -0.0092843000
_diffrn_orient_matrix_UB_22 0.0206565000
_diffrn_orient_matrix_UB_23 0.0231990000
_diffrn_orient_matrix_UB_31 0.0021862000
_diffrn_orient_matrix_UB_32 -0.0099099000
_diffrn_orient_matrix_UB_33 0.0513400000
_diffrn_radiation_monochromator synchrotron
_diffrn_radiation_probe x-ray
_diffrn_radiation_type synchrotron
_diffrn_radiation_wavelength 0.75000
_diffrn_reflns_av_R_equivalents 0.0566
_diffrn_reflns_av_unetI/netI 0.0512
_diffrn_reflns_Laue_measured_fraction_full 0.9938
_diffrn_reflns_Laue_measured_fraction_max 0.8738
_diffrn_reflns_limit_h_max 11
_diffrn_reflns_limit_h_min -11
_diffrn_reflns_limit_k_max 48
_diffrn_reflns_limit_k_min -41
_diffrn_reflns_limit_l_max 17
_diffrn_reflns_limit_l_min -15
_diffrn_reflns_number 31556
_diffrn_reflns_point_group_measured_fraction_full 0.9938
_diffrn_reflns_point_group_measured_fraction_max 0.8738
_diffrn_reflns_theta_full 26.7437
_diffrn_reflns_theta_max 34.28
_diffrn_reflns_theta_min 2.12
_diffrn_source synchrotron
_exptl_absorpt_coefficient_mu 0.100
_exptl_absorpt_correction_T_max 1.00000
_exptl_absorpt_correction_T_min 0.68638
_exptl_absorpt_correction_type multi-scan
_exptl_absorpt_process_details
;
CrysAlisPro 1.171.40.45a (Rigaku Oxford Diffraction, 2019)
Empirical absorption correction using spherical harmonics,
 implemented in SCALE3 ABSPACK scaling algorithm.
;
_exptl_crystal_colour 'clear light colourless'
_exptl_crystal_colour_lustre clear
_exptl_crystal_colour_modifier light
_exptl_crystal_colour_primary colourless
_exptl_crystal_density_diffrn 1.297
_exptl_crystal_description block
_exptl_crystal_F_000 1393.007
_exptl_crystal_size_max 0.05
_exptl_crystal_size_mid 0.05
_exptl_crystal_size_min 0.05
_refine_diff_density_max 0.3479
_refine_diff_density_min -0.2984
_refine_diff_density_rms 0.0904
_refine_ls_d_res_high 0.6659
_refine_ls_d_res_low 10.1467
_refine_ls_extinction_coef 0.827(18)
_refine_ls_extinction_expression Fc^*^=kFc[1+0.001xFc^2^\l^3^/sin(2\q)]^-1/4^
_refine_ls_goodness_of_fit_ref 1.0398
_refine_ls_hydrogen_treatment constr
_refine_ls_matrix_type full
_refine_ls_number_constraints 56
_refine_ls_number_parameters 524
_refine_ls_number_reflns 10742
_refine_ls_number_restraints 6
_refine_ls_restrained_S_all 1.0395
_refine_ls_R_factor_all 0.0708
_refine_ls_R_factor_gt 0.0624
_refine_ls_shift/su_max -0.0009
_refine_ls_shift/su_mean 0.0000
_refine_ls_structure_factor_coef Fsqd
_refine_ls_weighting_details 'w=1/[\s^2^(Fo^2^)+(0.1058P)^2^+0.2896P] where P=(Fo^2^+2Fc^2^)/3'
_refine_ls_weighting_scheme calc
_refine_ls_wR_factor_gt 0.1780
_refine_ls_wR_factor_ref 0.1845
_reflns_Friedel_coverage 0.0
_reflns_limit_h_max 11
_reflns_limit_h_min -11
_reflns_limit_k_max 48
_reflns_limit_k_min 0
_reflns_limit_l_max 17
_reflns_limit_l_min 0
_reflns_number_gt 9147
_reflns_number_total 10742
_reflns_threshold_expression I>=2u(I)
_cod_data_source_file d6ce00126b2.cif
_cod_data_source_block 1b
_cod_depositor_comments 'Adding full bibliography for 7251910--7251913.cif.'
_cod_database_code 7251913
_chemical_oxdiff_formula 'C11 H10 N O'
_olex2_refinement_description
;
1. Fixed Uiso
 At 1.2 times of:
  All C(H) groups
2. Restrained distances
 C016-F4
 1.35 with sigma of 0.002
 C017-F3
 1.35 with sigma of 0.002
 F5-C01A
 1.35 with sigma of 0.02
 C01C-F6
 1.35 with sigma of 0.002
 C01A-F5
 1.35 with sigma of 0.002
 C01D-F1
 1.35 with sigma of 0.002
3. Others
 Fixed Sof: F001(0.8) F003(0.8) F008(0.8) F00K(0.8) H013(0.2) H014(0.2)
 H015(0.2) H016(0.9) H017(0.9) H019(0.2) H01A(0.9) H01B(0.8) H01C(0.9)
 H01D(0.8) F2(0.2) F1(0.2) F4(0.1) F3(0.1) F5(0.1) F6(0.1)
4.a Aromatic/amide H refined with riding coordinates:
 C00F(H00F), C00L(H00L), C00N(H00N), C00O(H00O), C00Q(H00Q), C00R(H00R),
 C00T(H00T), C00V(H00V), C00W(H00W), C00X(H00X), C00Y(H00Y), C00Z(H00Z),
 C010(H010), C011(H011), C013(H013), C014(H014), C015(H015), C016(H016),
 C017(H017), C019(H019), C01A(H01A), C01B(H01B), C01C(H01C), C01D(H01D)
4.b :
 C018(H018), C01E(H01E), C01F(H01F), C01G(H01G)
;
_olex2_submission_special_instructions 'No special instructions were received'
_oxdiff_exptl_absorpt_empirical_details
;
Empirical correction (ABSPACK) includes:
- Absorption correction using spherical harmonics
- Frame scaling
;
_oxdiff_exptl_absorpt_empirical_full_max 1.207
_oxdiff_exptl_absorpt_empirical_full_min 0.821

loop_
_space_group_symop_id
_space_group_symop_operation_xyz
1 x,y,z
2 -x,y+1/2,-z+1/2
3 -x,-y,-z
4 x,-y-1/2,z-1/2

loop_
_atom_site_label
_atom_site_type_symbol
_atom_site_fract_x
_atom_site_fract_y
_atom_site_fract_z
_atom_site_U_iso_or_equiv
_atom_site_adp_type
_atom_site_occupancy
_atom_site_refinement_flags_posn
_atom_site_refinement_flags_occupancy
_atom_site_disorder_group
F001 F 0.41627(14) 0.40006(5) 0.60709(8) 0.0872(4) Uani 0.800000 . P 1
C002 C 0.99285(13) 0.32085(3) 0.84019(9) 0.0494(2) Uani 1.000000 . . .
F003 F 0.37192(18) 0.48126(5) 0.58325(10) 0.0982(4) Uani 0.800000 . P 1
C004 C 0.98659(13) 0.34518(3) 0.75308(9) 0.0490(2) Uani 1.000000 . . .
C005 C 0.70155(13) 0.32271(3) 0.68476(9) 0.0515(2) Uani 1.000000 . . .
C006 C 0.11996(14) 0.40233(4) 0.36751(9) 0.0515(2) Uani 1.000000 . . .
C007 C 0.75156(12) 0.38290(3) 0.79475(9) 0.0495(2) Uani 1.000000 . . .
F008 F 0.40544(18) 0.26822(4) 0.49558(11) 0.1019(5) Uani 0.800000 . P 1
C009 C -0.16009(14) 0.38821(4) 0.27078(9) 0.0522(2) Uani 1.000000 . . .
C00A C 0.70856(13) 0.29774(4) 0.77128(10) 0.0540(3) Uani 1.000000 . . .
C00B C 0.02363(14) 0.37736(3) 0.27643(9) 0.0508(2) Uani 1.000000 . . .
C00C C -0.19187(14) 0.43020(4) 0.26333(9) 0.0520(2) Uani 1.000000 . . .
C00D C 0.06999(14) 0.39718(3) 0.18061(8) 0.0496(2) Uani 1.000000 . . .
C00E C 0.03962(14) 0.43934(3) 0.17382(9) 0.0506(2) Uani 1.000000 . . .
C00F C 1.14313(14) 0.30528(4) 0.89311(10) 0.0554(3) Uani 1.000000 . . .
H00F H 1.14728(14) 0.28896(4) 0.95116(10) 0.0665(3) Uiso 1.000000 R . .
C00G C 0.08957(15) 0.44438(4) 0.35913(9) 0.0524(2) Uani 1.000000 . . .
C00H C 0.81118(13) 0.36110(3) 0.70615(8) 0.0486(2) Uani 1.000000 . . .
C00I C 0.75721(13) 0.35819(4) 0.88112(9) 0.0530(2) Uani 1.000000 . . .
C00J C 0.82269(13) 0.31463(4) 0.86892(9) 0.0527(2) Uani 1.000000 . . .
F00K F 0.41831(18) 0.21931(4) 0.66017(14) 0.1086(5) Uani 0.800000 . P 1
C00L C 0.23127(15) 0.38665(5) 0.45150(10) 0.0603(3) Uani 1.000000 . . .
H00L H 0.25100(15) 0.35858(5) 0.45843(10) 0.0724(3) Uiso 1.000000 R . .
C00M C -0.03707(15) 0.45640(3) 0.26142(9) 0.0514(2) Uani 1.000000 . . .
C00N C 1.13021(15) 0.35364(4) 0.71800(11) 0.0577(3) Uani 1.000000 . . .
H00N H 1.12610(15) 0.36950(4) 0.65918(11) 0.0692(3) Uiso 1.000000 R . .
C00O C 0.59975(16) 0.31287(4) 0.59148(11) 0.0625(3) Uani 1.000000 . . .
H00O H 0.59547(16) 0.32947(4) 0.53389(11) 0.0750(4) Uiso 1.000000 R . .
C00P C 0.80487(16) 0.38656(4) 0.61411(10) 0.0586(3) Uani 1.000000 . . .
C00Q C 0.14124(16) 0.37774(4) 0.10763(10) 0.0597(3) Uani 1.000000 . . .
H00Q H 0.15940(16) 0.34955(4) 0.11089(10) 0.0716(3) Uiso 1.000000 R . .
C00R C 0.69468(16) 0.42289(4) 0.79337(11) 0.0624(3) Uani 1.000000 . . .
H00R H 0.69140(16) 0.43944(4) 0.73581(11) 0.0749(4) Uiso 1.000000 R . .
C00S C -0.07188(19) 0.50031(4) 0.25382(11) 0.0632(3) Uani 1.000000 . . .
C00T C 0.70569(17) 0.37340(5) 0.96687(11) 0.0680(4) Uani 1.000000 . . .
H00T H 0.70984(17) 0.35711(5) 1.02497(11) 0.0816(4) Uiso 1.000000 R . .
C00U C 0.05961(18) 0.33338(4) 0.28503(11) 0.0647(3) Uani 1.000000 . . .
C00V C 0.61386(16) 0.26230(4) 0.76466(13) 0.0668(3) Uani 1.000000 . . .
H00V H 0.61833(16) 0.24527(4) 0.82149(13) 0.0802(4) Uiso 1.000000 R . .
C00W C 0.17290(18) 0.47142(5) 0.43218(11) 0.0660(3) Uani 1.000000 . . .
H00W H 0.15337(18) 0.49953(5) 0.42640(11) 0.0792(4) Uiso 1.000000 R . .
C00X C -0.28657(18) 0.36075(4) 0.27508(12) 0.0671(3) Uani 1.000000 . . .
H00X H -0.26564(18) 0.33269(4) 0.28045(12) 0.0806(4) Uiso 1.000000 R . .
C00Y C 1.28809(15) 0.31439(4) 0.85825(12) 0.0648(3) Uani 1.000000 . . .
H00Y H 1.38988(15) 0.30434(4) 0.89374(12) 0.0778(4) Uiso 1.000000 R . .
C00Z C -0.35067(16) 0.44502(5) 0.25973(11) 0.0636(3) Uani 1.000000 . . .
H00Z H -0.37253(16) 0.47304(5) 0.25422(11) 0.0763(4) Uiso 1.000000 R . .
C010 C 0.08594(19) 0.46222(4) 0.09670(11) 0.0641(3) Uani 1.000000 . . .
H010 H 0.06763(19) 0.49041(4) 0.09287(11) 0.0770(4) Uiso 1.000000 R . .
C011 C 1.28186(16) 0.33808(4) 0.77192(13) 0.0678(3) Uani 1.000000 . . .
H011 H 1.37938(16) 0.34383(4) 0.74912(13) 0.0813(4) Uiso 1.000000 R . .
C012 C 0.83166(17) 0.28890(5) 0.96003(12) 0.0703(4) Uani 1.000000 . . .
C013 C 0.31176(17) 0.41384(6) 0.52437(10) 0.0703(4) Uani 1.000000 . . .
H013 H 0.38529(17) 0.40383(6) 0.58200(10) 0.0843(4) Uiso 0.200000 R P 2
C014 C 0.28620(19) 0.45522(6) 0.51406(11) 0.0748(4) Uani 1.000000 . . .
H014 H 0.34635(19) 0.47283(6) 0.56319(11) 0.0897(5) Uiso 0.200000 R P 2
C015 C 0.50485(19) 0.27784(5) 0.58615(14) 0.0753(4) Uani 1.000000 . . .
H015 H 0.43449(19) 0.27085(5) 0.52421(14) 0.0903(5) Uiso 0.200000 R P 2
C016 C 0.1605(2) 0.44247(5) 0.02476(12) 0.0755(4) Uani 1.000000 D . .
H016 H 0.1938(2) 0.45761(5) -0.02699(12) 0.0906(5) Uiso 0.900000 R P 1
C017 C 0.1852(2) 0.40077(5) 0.02965(12) 0.0719(4) Uani 1.000000 D . .
H017 H 0.2321(2) 0.38783(5) -0.02014(12) 0.0863(4) Uiso 0.900000 R P 1
C018 C 0.7978(2) 0.40582(5) 0.53874(12) 0.0787(4) Uani 1.000000 . . .
H018 H 0.7922(2) 0.42112(5) 0.47887(12) 0.0944(5) Uiso 1.000000 R . .
C019 C 0.51208(18) 0.25308(5) 0.67033(16) 0.0790(4) Uani 1.000000 . . .
H019 H 0.44708(18) 0.22947(5) 0.66415(16) 0.0948(5) Uiso 0.200000 R P 2
C01A C -0.44705(19) 0.37610(6) 0.27117(14) 0.0806(4) Uani 1.000000 D . .
H01A H -0.53400(19) 0.35800(6) 0.27315(14) 0.0967(5) Uiso 0.900000 R P 1
C01B C 0.6425(2) 0.43783(5) 0.87970(14) 0.0779(4) Uani 1.000000 . . .
H01B H 0.6038(2) 0.46465(5) 0.87997(14) 0.0935(5) Uiso 0.800000 R P 1
C01C C -0.47747(18) 0.41706(6) 0.26453(14) 0.0774(4) Uani 1.000000 D . .
H01C H -0.58472(18) 0.42664(6) 0.26316(14) 0.0929(5) Uiso 0.900000 R P 1
C01D C 0.6477(2) 0.41342(6) 0.96446(13) 0.0807(5) Uani 1.000000 D . .
H01D H 0.6117(2) 0.42390(6) 1.02143(13) 0.0969(6) Uiso 0.800000 R P 1
C01E C -0.1030(3) 0.53563(5) 0.24751(15) 0.0876(5) Uani 1.000000 . . .
H01E H -0.1276(3) 0.56352(5) 0.24252(15) 0.1051(6) Uiso 1.000000 R . .
C01F C 0.0918(3) 0.29822(5) 0.29279(17) 0.0934(5) Uani 1.000000 . . .
H01F H 0.1173(3) 0.27040(5) 0.29893(17) 0.1121(7) Uiso 1.000000 R . .
C01G C 0.8456(3) 0.26836(7) 1.03429(16) 0.1020(7) Uani 1.000000 . . .
H01G H 0.8567(3) 0.25212(7) 1.09302(16) 0.1224(8) Uiso 1.000000 R . .
F2 F 0.5858(9) 0.47649(18) 0.8642(6) 0.113(2) Uani 0.200000 . P 2
F1 F 0.5949(9) 0.4340(2) 1.0390(4) 0.116(2) Uani 0.200000 D P 2
F4 F 0.2421(17) 0.4704(3) -0.0220(9) 0.115(4) Uani 0.100000 D P 2
F3 F 0.2993(14) 0.3882(5) -0.0238(11) 0.131(6) Uani 0.100000 D P 2
F5 F -0.5406(16) 0.3472(4) 0.3050(11) 0.132(5) Uani 0.100000 D P 2
F6 F -0.6117(10) 0.4383(4) 0.2790(12) 0.132(5) Uani 0.100000 D P 2

loop_
_atom_site_aniso_label
_atom_site_aniso_U_11
_atom_site_aniso_U_22
_atom_site_aniso_U_33
_atom_site_aniso_U_12
_atom_site_aniso_U_13
_atom_site_aniso_U_23
F001 0.0613(6) 0.1367(11) 0.0550(5) -0.0014(6) -0.0087(4) 0.0083(6)
C002 0.0409(4) 0.0497(5) 0.0577(6) -0.0019(4) 0.0103(4) -0.0023(4)
F003 0.0937(9) 0.1254(11) 0.0684(7) -0.0323(8) -0.0004(6) -0.0374(7)
C004 0.0419(4) 0.0503(5) 0.0562(6) -0.0006(4) 0.0135(4) -0.0032(4)
C005 0.0427(5) 0.0541(5) 0.0575(6) -0.0005(4) 0.0096(4) -0.0104(4)
C006 0.0474(5) 0.0575(6) 0.0488(5) -0.0047(4) 0.0078(4) 0.0012(4)
C007 0.0391(4) 0.0561(5) 0.0528(5) -0.0005(4) 0.0085(4) -0.0081(4)
F008 0.0907(9) 0.0934(8) 0.1029(9) -0.0176(7) -0.0243(7) -0.0350(7)
C009 0.0489(5) 0.0535(5) 0.0524(5) -0.0045(4) 0.0064(4) -0.0010(4)
C00A 0.0414(5) 0.0545(6) 0.0667(6) -0.0037(4) 0.0123(4) -0.0056(5)
C00B 0.0504(5) 0.0461(5) 0.0535(6) -0.0021(4) 0.0050(4) 0.0013(4)
C00C 0.0500(5) 0.0559(6) 0.0495(5) 0.0001(4) 0.0089(4) -0.0016(4)
C00D 0.0479(5) 0.0499(5) 0.0494(5) 0.0005(4) 0.0064(4) -0.0029(4)
C00E 0.0536(5) 0.0495(5) 0.0489(5) 0.0010(4) 0.0108(4) -0.0005(4)
C00F 0.0465(5) 0.0507(5) 0.0678(7) 0.0028(4) 0.0088(5) 0.0010(5)
C00G 0.0525(5) 0.0562(6) 0.0492(5) -0.0066(4) 0.0120(4) -0.0049(4)
C00H 0.0432(5) 0.0532(5) 0.0500(5) -0.0000(4) 0.0107(4) -0.0030(4)
C00I 0.0398(5) 0.0669(6) 0.0527(6) -0.0029(4) 0.0105(4) -0.0072(5)
C00J 0.0428(5) 0.0600(6) 0.0558(6) -0.0045(4) 0.0111(4) 0.0026(4)
F00K 0.0896(9) 0.0703(7) 0.1546(14) -0.0373(6) -0.0015(8) -0.0152(8)
C00L 0.0502(6) 0.0763(8) 0.0530(6) -0.0013(5) 0.0073(4) 0.0071(5)
C00M 0.0564(6) 0.0460(5) 0.0528(6) -0.0000(4) 0.0133(4) -0.0017(4)
C00N 0.0485(5) 0.0594(6) 0.0698(7) 0.0017(4) 0.0232(5) 0.0018(5)
C00O 0.0552(6) 0.0661(7) 0.0628(7) 0.0039(5) 0.0038(5) -0.0165(5)
C00P 0.0565(6) 0.0641(7) 0.0556(6) 0.0005(5) 0.0125(5) -0.0002(5)
C00Q 0.0595(6) 0.0588(6) 0.0603(7) 0.0036(5) 0.0113(5) -0.0105(5)
C00R 0.0519(6) 0.0605(6) 0.0727(8) 0.0053(5) 0.0079(5) -0.0108(6)
C00S 0.0757(8) 0.0506(6) 0.0661(7) 0.0011(5) 0.0210(6) -0.0035(5)
C00T 0.0546(6) 0.0960(10) 0.0553(7) -0.0006(6) 0.0154(5) -0.0115(6)
C00U 0.0655(7) 0.0526(6) 0.0720(8) -0.0007(5) 0.0050(6) 0.0053(5)
C00V 0.0514(6) 0.0564(6) 0.0929(10) -0.0066(5) 0.0152(6) -0.0026(6)
C00W 0.0684(7) 0.0691(7) 0.0614(7) -0.0134(6) 0.0155(6) -0.0165(6)
C00X 0.0587(7) 0.0638(7) 0.0781(9) -0.0135(5) 0.0120(6) -0.0029(6)
C00Y 0.0428(5) 0.0617(7) 0.0895(9) 0.0082(5) 0.0124(5) 0.0016(6)
C00Z 0.0547(6) 0.0711(8) 0.0643(7) 0.0085(5) 0.0110(5) -0.0053(6)
C010 0.0758(8) 0.0599(7) 0.0600(7) 0.0041(6) 0.0217(6) 0.0082(5)
C011 0.0453(6) 0.0708(8) 0.0930(10) 0.0059(5) 0.0274(6) 0.0029(7)
C012 0.0558(7) 0.0833(9) 0.0721(8) -0.0103(6) 0.0137(6) 0.0160(7)
C013 0.0515(6) 0.1067(11) 0.0504(6) -0.0078(6) 0.0051(5) 0.0014(6)
C014 0.0656(8) 0.1004(11) 0.0572(7) -0.0216(7) 0.0100(6) -0.0226(7)
C015 0.0601(7) 0.0722(8) 0.0860(10) -0.0026(6) -0.0027(6) -0.0277(8)
C016 0.0883(10) 0.0832(9) 0.0618(8) 0.0035(8) 0.0311(7) 0.0087(7)
C017 0.0780(9) 0.0814(9) 0.0611(7) 0.0051(7) 0.0255(6) -0.0098(6)
C018 0.0916(11) 0.0850(10) 0.0603(8) -0.0024(8) 0.0176(7) 0.0085(7)
C019 0.0569(7) 0.0595(7) 0.1167(13) -0.0126(6) 0.0085(7) -0.0210(8)
C01A 0.0541(7) 0.0922(11) 0.0955(11) -0.0183(7) 0.0152(7) -0.0064(9)
C01B 0.0671(8) 0.0779(9) 0.0880(10) 0.0124(7) 0.0142(7) -0.0273(8)
C01C 0.0489(6) 0.0945(11) 0.0893(10) 0.0002(6) 0.0152(6) -0.0099(8)
C01D 0.0669(8) 0.1034(12) 0.0741(9) 0.0085(8) 0.0195(7) -0.0327(9)
C01E 0.1208(14) 0.0532(7) 0.0920(11) 0.0099(8) 0.0297(10) -0.0041(7)
C01F 0.1061(13) 0.0552(8) 0.1125(14) 0.0104(8) 0.0072(11) 0.0105(8)
C01G 0.0850(11) 0.1256(16) 0.0924(12) -0.0241(11) 0.0113(9) 0.0434(12)
F2 0.117(4) 0.080(3) 0.142(5) 0.034(3) 0.025(4) -0.021(3)
F1 0.124(5) 0.148(5) 0.080(3) 0.022(4) 0.035(3) -0.034(3)
F4 0.135(10) 0.138(10) 0.096(8) -0.016(8) 0.080(8) 0.009(7)
F3 0.146(11) 0.137(10) 0.137(11) -0.034(9) 0.090(9) -0.077(9)
F5 0.079(7) 0.142(11) 0.174(14) -0.057(7) 0.021(8) -0.000(10)
F6 0.049(5) 0.212(16) 0.139(11) -0.007(7) 0.025(6) -0.032(11)

loop_
_atom_type_symbol
_atom_type_scat_dispersion_real
_atom_type_scat_dispersion_imag
_atom_type_scat_Cromer_Mann_a1
_atom_type_scat_Cromer_Mann_a2
_atom_type_scat_Cromer_Mann_a3
_atom_type_scat_Cromer_Mann_a4
_atom_type_scat_Cromer_Mann_b1
_atom_type_scat_Cromer_Mann_b2
_atom_type_scat_Cromer_Mann_b3
_atom_type_scat_Cromer_Mann_b4
_atom_type_scat_Cromer_Mann_c
_atom_type_scat_source
_atom_type_scat_dispersion_source
C 0.00360 0.00180 2.31000 1.02000 1.58860 0.86500 20.84390 10.20750 0.56870 51.65120 0.21560 'International Tables Volume C Table 6.1.1.4 (pp. 500-502)' custom
F 0.01970 0.01160 3.53920 2.64120 1.51700 1.02430 10.28250 4.29440 0.26150 26.14760 0.27760 'International Tables Volume C Table 6.1.1.4 (pp. 500-502)' custom
H 0.00000 0.00000 0.49300 0.32291 0.14019 0.04081 10.51090 26.12570 3.14236 57.79970 0.00304 'International Tables Volume C Table 6.1.1.4 (pp. 500-502)' custom

loop_
_geom_angle_atom_site_label_1
_geom_angle_atom_site_label_2
_geom_angle_atom_site_label_3
_geom_angle
_geom_angle_site_symmetry_1
_geom_angle_site_symmetry_3
_geom_angle_publ_flag
C00F C002 C004 120.45(10) . . ?
C00J C002 C004 113.57(9) . . ?
C00J C002 C00F 125.97(11) . . ?
C00H C004 C002 113.61(9) . . ?
C00N C004 C002 120.24(11) . . ?
C00N C004 C00H 126.14(11) . . ?
C00H C005 C00A 113.52(10) . . ?
C00O C005 C00A 121.04(11) . . ?
C00O C005 C00H 125.42(12) . . ?
C00G C006 C00B 113.82(10) . . ?
C00L C006 C00B 125.85(11) . . ?
C00L C006 C00G 120.31(11) . . ?
C00I C007 C00H 113.52(10) . . ?
C00R C007 C00H 125.81(11) . . ?
C00R C007 C00I 120.66(11) . . ?
C00C C009 C00B 113.43(9) . . ?
C00X C009 C00B 125.98(11) . . ?
C00X C009 C00C 120.56(12) . . ?
C00J C00A C005 113.49(10) . . ?
C00V C00A C005 120.33(12) . . ?
C00V C00A C00J 126.15(12) . . ?
C009 C00B C006 105.00(9) . . ?
C00D C00B C006 104.60(9) . . ?
C00D C00B C009 105.58(9) . . ?
C00U C00B C006 113.26(10) . . ?
C00U C00B C009 114.21(10) . . ?
C00U C00B C00D 113.28(10) . . ?
C00M C00C C009 113.84(10) . . ?
C00Z C00C C009 120.51(11) . . ?
C00Z C00C C00M 125.65(11) . . ?
C00E C00D C00B 113.27(9) . . ?
C00Q C00D C00B 126.59(11) . . ?
C00Q C00D C00E 120.09(11) . . ?
C00M C00E C00D 113.79(10) . . ?
C010 C00E C00D 120.47(11) . . ?
C010 C00E C00M 125.64(10) . . ?
H00F C00F C002 120.46(7) . . ?
C00Y C00F C002 119.09(12) . . ?
C00Y C00F H00F 120.46(8) . . ?
C00M C00G C006 113.41(9) . . ?
C00W C00G C006 121.08(12) . . ?
C00W C00G C00M 125.47(12) . . ?
C005 C00H C004 105.37(9) . . ?
C007 C00H C004 105.36(9) . . ?
C007 C00H C005 104.61(9) . . ?
C00P C00H C004 113.47(9) . . ?
C00P C00H C005 112.83(10) . . ?
C00P C00H C007 114.30(10) . . ?
C00J C00I C007 113.63(10) . . ?
C00T C00I C007 120.28(12) . . ?
C00T C00I C00J 126.09(12) . . ?
C00A C00J C002 105.50(9) . . ?
C00I C00J C002 105.04(9) . . ?
C00I C00J C00A 104.68(9) . . ?
C012 C00J C002 112.76(10) . . ?
C012 C00J C00A 114.22(11) . . ?
C012 C00J C00I 113.76(11) . . ?
H00L C00L C006 120.99(8) . . ?
C013 C00L C006 118.02(14) . . ?
C013 C00L H00L 120.99(9) . . ?
C00E C00M C00C 106.24(9) . . ?
C00G C00M C00C 105.28(9) . . ?
C00G C00M C00E 103.55(9) . . ?
C00S C00M C00C 113.32(10) . . ?
C00S C00M C00E 114.09(10) . . ?
C00S C00M C00G 113.43(10) . . ?
H00N C00N C004 120.41(7) . . ?
C011 C00N C004 119.18(12) . . ?
C011 C00N H00N 120.41(8) . . ?
H00O C00O C005 120.95(8) . . ?
C015 C00O C005 118.09(14) . . ?
C015 C00O H00O 120.95(9) . . ?
C018 C00P C00H 177.84(15) . . ?
H00Q C00Q C00D 120.44(7) . . ?
C017 C00Q C00D 119.12(12) . . ?
C017 C00Q H00Q 120.44(8) . . ?
H00R C00R C007 120.68(8) . . ?
C01B C00R C007 118.64(14) . . ?
C01B C00R H00R 120.68(10) . . ?
C01E C00S C00M 178.80(18) . . ?
H00T C00T C00I 120.69(9) . . ?
C01D C00T C00I 118.62(15) . . ?
C01D C00T H00T 120.69(9) . . ?
C01F C00U C00B 178.65(17) . . ?
H00V C00V C00A 121.16(9) . . ?
C019 C00V C00A 117.67(15) . . ?
C019 C00V H00V 121.16(9) . . ?
H00W C00W C00G 121.18(9) . . ?
C014 C00W C00G 117.63(14) . . ?
C014 C00W H00W 121.18(9) . . ?
H00X C00X C009 120.78(8) . . ?
C01A C00X C009 118.44(14) . . ?
C01A C00X H00X 120.78(9) . . ?
H00Y C00Y C00F 119.75(8) . . ?
C011 C00Y C00F 120.50(12) . . ?
C011 C00Y H00Y 119.75(7) . . ?
H00Z C00Z C00C 120.74(8) . . ?
C01C C00Z C00C 118.52(14) . . ?
C01C C00Z H00Z 120.74(9) . . ?
H010 C010 C00E 120.53(7) . . ?
C016 C010 C00E 118.93(13) . . ?
C016 C010 H010 120.53(8) . . ?
C00Y C011 C00N 120.53(11) . . ?
H011 C011 C00N 119.73(8) . . ?
H011 C011 C00Y 119.73(7) . . ?
C01G C012 C00J 177.34(16) . . ?
C00L C013 F001 119.96(16) . . ?
H013 C013 F001 0.78(10) . . ?
H013 C013 C00L 119.23(9) . . ?
C014 C013 F001 118.50(14) . . ?
C014 C013 C00L 121.53(13) . . ?
C014 C013 H013 119.23(8) . . ?
C00W C014 F003 118.10(17) . . ?
C013 C014 F003 120.55(16) . . ?
C013 C014 C00W 121.35(13) . . ?
H014 C014 F003 1.29(11) . . ?
H014 C014 C00W 119.33(9) . . ?
H014 C014 C013 119.33(8) . . ?
C00O C015 F008 118.25(17) . . ?
H015 C015 F008 1.28(11) . . ?
H015 C015 C00O 119.41(9) . . ?
C019 C015 F008 120.57(15) . . ?
C019 C015 C00O 121.18(13) . . ?
C019 C015 H015 119.41(8) . . ?
H016 C016 C010 119.78(8) . . ?
C017 C016 C010 120.44(13) . . ?
C017 C016 H016 119.78(8) . . ?
F4 C016 C010 109.3(5) . . ?
F4 C016 H016 19.6(6) . . ?
F4 C016 C017 127.2(6) . . ?
C016 C017 C00Q 120.89(13) . . ?
H017 C017 C00Q 119.55(8) . . ?
H017 C017 C016 119.55(8) . . ?
F3 C017 C00Q 122.9(8) . . ?
F3 C017 C016 112.8(7) . . ?
F3 C017 H017 19.4(6) . . ?
H018 C018 C00P 180.0 . . ?
C00V C019 F00K 119.88(18) . . ?
C015 C019 F00K 118.43(16) . . ?
C015 C019 C00V 121.68(13) . . ?
H019 C019 F00K 0.73(12) . . ?
H019 C019 C00V 119.16(9) . . ?
H019 C019 C015 119.16(8) . . ?
H01A C01A C00X 119.57(9) . . ?
C01C C01A C00X 120.87(14) . . ?
C01C C01A H01A 119.57(9) . . ?
F5 C01A C00X 109.5(7) . . ?
F5 C01A H01A 19.2(6) . . ?
F5 C01A C01C 126.8(8) . . ?
H01B C01B C00R 119.71(10) . . ?
C01D C01B C00R 120.58(14) . . ?
C01D C01B H01B 119.71(8) . . ?
F2 C01B C00R 111.0(4) . . ?
F2 C01B H01B 8.9(3) . . ?
F2 C01B C01D 128.4(3) . . ?
C01A C01C C00Z 121.10(14) . . ?
H01C C01C C00Z 119.45(9) . . ?
H01C C01C C01A 119.45(9) . . ?
F6 C01C C00Z 108.1(7) . . ?
F6 C01C C01A 129.8(7) . . ?
F6 C01C H01C 14.7(6) . . ?
C01B C01D C00T 121.21(13) . . ?
H01D C01D C00T 119.39(9) . . ?
H01D C01D C01B 119.39(8) . . ?
F1 C01D C00T 128.1(4) . . ?
F1 C01D C01B 110.7(4) . . ?
F1 C01D H01D 8.8(4) . . ?
H01E C01E C00S 180.0 . . ?
H01F C01F C00U 180.0 . . ?
H01G C01G C012 180.0 . . ?

loop_
_geom_bond_atom_site_label_1
_geom_bond_atom_site_label_2
_geom_bond_distance
_geom_bond_site_symmetry_2
_geom_bond_publ_flag
F001 C013 1.3243(17) . ?
C002 C004 1.3925(16) . ?
C002 C00F 1.3839(15) . ?
C002 C00J 1.5334(15) . ?
F003 C014 1.3383(17) . ?
C004 C00H 1.5362(15) . ?
C004 C00N 1.3797(15) . ?
C005 C00A 1.3972(18) . ?
C005 C00H 1.5325(15) . ?
C005 C00O 1.3805(16) . ?
C006 C00B 1.5339(15) . ?
C006 C00G 1.3925(16) . ?
C006 C00L 1.3848(16) . ?
C007 C00H 1.5352(15) . ?
C007 C00I 1.3920(17) . ?
C007 C00R 1.3827(17) . ?
F008 C015 1.3430(18) . ?
C009 C00B 1.5348(16) . ?
C009 C00C 1.3920(16) . ?
C009 C00X 1.3799(17) . ?
C00A C00J 1.5356(16) . ?
C00A C00V 1.3841(17) . ?
C00B C00D 1.5398(16) . ?
C00B C00U 1.4622(16) . ?
C00C C00M 1.5345(16) . ?
C00C C00Z 1.3809(17) . ?
C00D C00E 1.3954(15) . ?
C00D C00Q 1.3817(16) . ?
C00E C00M 1.5333(16) . ?
C00E C010 1.3795(17) . ?
C00F H00F 0.9300 . ?
C00F C00Y 1.3928(18) . ?
C00G C00M 1.5359(16) . ?
C00G C00W 1.3819(17) . ?
C00H C00P 1.4671(17) . ?
C00I C00J 1.5375(17) . ?
C00I C00T 1.3826(17) . ?
C00J C012 1.4593(18) . ?
F00K C019 1.3334(17) . ?
C00L H00L 0.9300 . ?
C00L C013 1.375(2) . ?
C00M C00S 1.4579(17) . ?
C00N H00N 0.9300 . ?
C00N C011 1.3969(18) . ?
C00O H00O 0.9300 . ?
C00O C015 1.375(2) . ?
C00P C018 1.171(2) . ?
C00Q H00Q 0.9300 . ?
C00Q C017 1.383(2) . ?
C00R H00R 0.9300 . ?
C00R C01B 1.389(2) . ?
C00S C01E 1.178(2) . ?
C00T H00T 0.9300 . ?
C00T C01D 1.386(2) . ?
C00U C01F 1.175(2) . ?
C00V H00V 0.9300 . ?
C00V C019 1.387(2) . ?
C00W H00W 0.9300 . ?
C00W C014 1.381(2) . ?
C00X H00X 0.9300 . ?
C00X C01A 1.399(2) . ?
C00Y H00Y 0.9300 . ?
C00Y C011 1.372(2) . ?
C00Z H00Z 0.9300 . ?
C00Z C01C 1.394(2) . ?
C010 H010 0.9300 . ?
C010 C016 1.391(2) . ?
C011 H011 0.9300 . ?
C012 C01G 1.176(2) . ?
C013 H013 0.9300 . ?
C013 C014 1.367(3) . ?
C014 H014 0.9300 . ?
C015 H015 0.9300 . ?
C015 C019 1.368(3) . ?
C016 H016 0.9300 . ?
C016 C017 1.373(2) . ?
C016 F4 1.351(2) . ?
C017 H017 0.9300 . ?
C017 F3 1.348(2) . ?
C018 H018 0.9300 . ?
C019 H019 0.9300 . ?
C01A H01A 0.9300 . ?
C01A C01C 1.357(3) . ?
C01A F5 1.347(2) . ?
C01B H01B 0.9300 . ?
C01B C01D 1.370(3) . ?
C01B F2 1.344(6) . ?
C01C H01C 0.9300 . ?
C01C F6 1.347(2) . ?
C01D H01D 0.9300 . ?
C01D F1 1.3381(19) . ?
C01E H01E 0.9300 . ?
C01F H01F 0.9300 . ?
C01G H01G 0.9300 . ?

loop_
_geom_torsion_atom_site_label_1
_geom_torsion_atom_site_label_2
_geom_torsion_atom_site_label_3
_geom_torsion_atom_site_label_4
_geom_torsion
_geom_torsion_site_symmetry_1
_geom_torsion_site_symmetry_2
_geom_torsion_site_symmetry_3
_geom_torsion_site_symmetry_4
_geom_torsion_publ_flag
F001 C013 C00L C006 178.43(13) . . . . ?
F001 C013 C014 F003 3.62(17) . . . . ?
F001 C013 C014 C00W -176.85(13) . . . . ?
C002 C004 C00H C005 -55.81(10) . . . . ?
C002 C004 C00H C007 54.49(10) . . . . ?
C002 C004 C00H C00P -179.73(10) . . . . ?
C002 C004 C00N C011 -1.08(13) . . . . ?
C002 C00F C00Y C011 -0.75(15) . . . . ?
C002 C00J C00A C005 -55.53(10) . . . . ?
C002 C00J C00A C00V 126.64(10) . . . . ?
C002 C00J C00I C007 55.16(10) . . . . ?
C002 C00J C00I C00T -125.26(10) . . . . ?
F003 C014 C00W C00G 177.64(13) . . . . ?
F003 C014 C013 C00L -176.68(14) . . . . ?
C004 C00H C005 C00A 54.58(10) . . . . ?
C004 C00H C005 C00O -127.25(9) . . . . ?
C004 C00H C007 C00I -55.20(9) . . . . ?
C004 C00H C007 C00R 125.48(10) . . . . ?
C004 C00N C011 C00Y 0.54(15) . . . . ?
C005 C00A C00J C00I 55.02(10) . . . . ?
C005 C00A C00J C012 -179.92(11) . . . . ?
C005 C00A C00V C019 -0.71(14) . . . . ?
C005 C00H C007 C00I 55.64(9) . . . . ?
C005 C00H C007 C00R -123.68(10) . . . . ?
C005 C00O C015 F008 179.88(13) . . . . ?
C005 C00O C015 C019 -0.74(15) . . . . ?
C006 C00B C009 C00C 54.92(10) . . . . ?
C006 C00B C009 C00X -123.38(11) . . . . ?
C006 C00B C00D C00E -54.65(10) . . . . ?
C006 C00B C00D C00Q 122.72(10) . . . . ?
C006 C00G C00M C00C 54.19(11) . . . . ?
C006 C00G C00M C00E -57.16(10) . . . . ?
C006 C00G C00M C00S 178.64(10) . . . . ?
C006 C00G C00W C014 -0.51(14) . . . . ?
C006 C00L C013 C014 -1.27(15) . . . . ?
C007 C00I C00J C00A -55.72(10) . . . . ?
C007 C00I C00J C012 178.93(10) . . . . ?
C007 C00I C00T C01D 0.42(13) . . . . ?
C007 C00R C01B C01D 0.11(15) . . . . ?
C007 C00R C01B F2 -177.8(4) . . . . ?
F008 C015 C019 F00K 0.01(19) . . . . ?
F008 C015 C019 C00V 179.91(15) . . . . ?
C009 C00B C00D C00E 55.86(10) . . . . ?
C009 C00B C00D C00Q -126.77(10) . . . . ?
C009 C00C C00M C00E 54.06(11) . . . . ?
C009 C00C C00M C00G -55.36(11) . . . . ?
C009 C00C C00M C00S -179.88(10) . . . . ?
C009 C00C C00Z C01C 0.49(15) . . . . ?
C009 C00X C01A C01C -0.76(18) . . . . ?
C009 C00X C01A F5 -162.8(8) . . . . ?
C00A C00J C00I C00T 123.86(10) . . . . ?
C00A C00V C019 F00K -179.90(14) . . . . ?
C00A C00V C019 C015 0.20(16) . . . . ?
C00B C00D C00E C00M -1.47(10) . . . . ?
C00B C00D C00E C010 175.13(10) . . . . ?
C00B C00D C00Q C017 -175.73(13) . . . . ?
C00C C00M C00E C00D -53.38(10) . . . . ?
C00C C00M C00E C010 130.23(11) . . . . ?
C00C C00M C00G C00W -127.90(10) . . . . ?
C00C C00Z C01C C01A -0.90(17) . . . . ?
C00C C00Z C01C F6 168.8(7) . . . . ?
C00D C00E C00M C00G 57.26(10) . . . . ?
C00D C00E C00M C00S -178.96(11) . . . . ?
C00D C00E C010 C016 1.20(15) . . . . ?
C00D C00Q C017 C016 0.68(16) . . . . ?
C00D C00Q C017 F3 158.2(7) . . . . ?
C00E C00M C00G C00W 120.75(10) . . . . ?
C00E C010 C016 C017 0.97(17) . . . . ?
C00E C010 C016 F4 -160.8(7) . . . . ?
C00F C00Y C011 C00N 0.38(16) . . . . ?
C00G C00W C014 C013 -1.90(16) . . . . ?
C00I C00T C01D C01B -0.63(16) . . . . ?
C00I C00T C01D F1 -178.9(4) . . . . ?
F00K C019 C015 C00O -179.36(15) . . . . ?
C00L C013 C014 C00W 2.85(17) . . . . ?
C00O C015 C019 C00V 0.54(18) . . . . ?
C00Q C017 C016 C010 -1.93(19) . . . . ?
C00Q C017 C016 F4 156.3(8) . . . . ?
C00R C01B C01D C00T 0.37(18) . . . . ?
C00R C01B C01D F1 178.9(4) . . . . ?
C00T C01D C01B F2 177.8(4) . . . . ?
C00X C01A C01C C00Z 1.0(2) . . . . ?
C00X C01A C01C F6 -166.2(9) . . . . ?
C00Z C01C C01A F5 159.7(8) . . . . ?
C010 C016 C017 F3 -161.6(7) . . . . ?

loop_
_restr_distance_atom_site_label_1
_restr_distance_atom_site_label_2
_restr_distance_site_symmetry_2
_restr_distance_target
_restr_distance_target_weight_param
_restr_distance_diff
C016 F4 1 1.3500 0.0020 -0.0013
C017 F3 1 1.3500 0.0020 0.0023
C01A F5 1 1.3500 0.0020 0.0026
C01C F6 1 1.3500 0.0020 0.0034
C01D F1 1 1.3500 0.0020 0.0119
F5 C01A 1 1.3500 0.0200 0.0026
